data_4337145
loop_
_publ_author_name
'Kurahashi, Takuya'
'Hada, Masahiko'
'Fujii, Hiroshi'

_publ_section_title
;
 Di-\m-oxo Dimetal Core of Mn(IV) and Ti(IV) as a Linker Between Two
 Chiral Salen Complexes Leading to the Stereoselective Formation of
 Different M- and P-Helical Structures.
;
_journal_issue 2
_journal_name_full 'Inorganic chemistry'
_journal_page_first 1070
_journal_page_last 1079
_journal_paper_doi 10.1021/ic402572h
_journal_volume 53
_journal_year 2014
_chemical_absolute_configuration rm
_chemical_formula_moiety 'C72 H104 Mn2 N4 O6, C2 N, O'
_chemical_formula_sum 'C74 H104 Mn2 N5 O7'
_chemical_formula_weight 1285.54
_space_group_IT_number 20
_symmetry_cell_setting orthorhombic
_symmetry_Int_Tables_number 20
_symmetry_space_group_name_Hall 'C 2c 2'
_symmetry_space_group_name_H-M 'C 2 2 21'
_atom_sites_solution_hydrogens geom
_atom_sites_solution_primary direct
_atom_sites_solution_secondary difmap
_cell_angle_alpha 90.0000
_cell_angle_beta 90.0000
_cell_angle_gamma 90.0000
_cell_formula_units_Z 4
_cell_length_a 12.276(3)
_cell_length_b 27.657(6)
_cell_length_c 21.046(5)
_cell_measurement_reflns_used 11593
_cell_measurement_temperature 103
_cell_measurement_theta_max 27.48
_cell_measurement_theta_min 3.10
_cell_volume 7145(3)
_computing_cell_refinement CrystalClear
_computing_data_collection 'CrystalClear (Rigaku/MSC Inc., 2006)'
_computing_data_reduction CrystalClear
_computing_molecular_graphics 'CrystalStructure 4.0'
_computing_publication_material 'CrystalStructure 4.0 (Rigaku, 2010)'
_computing_structure_refinement 'SHELXL97 (Sheldrick, 2008)'
_computing_structure_solution 'SIR2004 (Burla, et al., 2005)'
_diffrn_ambient_temperature 103
_diffrn_detector_area_resol_mean 7.314
_diffrn_measured_fraction_theta_full 0.988
_diffrn_measured_fraction_theta_max 0.988
_diffrn_measurement_device_type 'Rigaku Mercury70'
_diffrn_measurement_method \w
_diffrn_radiation_type 'Mo K\a'
_diffrn_radiation_wavelength 0.71070
_diffrn_reflns_av_R_equivalents 0.0285
_diffrn_reflns_limit_h_max 12
_diffrn_reflns_limit_h_min -15
_diffrn_reflns_limit_k_max 35
_diffrn_reflns_limit_k_min -26
_diffrn_reflns_limit_l_max 27
_diffrn_reflns_limit_l_min -25
_diffrn_reflns_number 27842
_diffrn_reflns_theta_full 27.51
_diffrn_reflns_theta_max 27.50
_diffrn_standards_number 0
_exptl_absorpt_coefficient_mu 0.407
_exptl_absorpt_correction_T_max 0.980
_exptl_absorpt_correction_T_min 0.854
_exptl_absorpt_correction_type numerical
_exptl_absorpt_process_details 'NUMABS (Rigaku, 1999)'
_exptl_crystal_colour brown
_exptl_crystal_density_diffrn 1.195
_exptl_crystal_density_method 'not measured'
_exptl_crystal_description block
_exptl_crystal_F_000 2756.00
_exptl_crystal_size_max 0.400
_exptl_crystal_size_mid 0.200
_exptl_crystal_size_min 0.050
_refine_diff_density_max 0.660
_refine_diff_density_min -0.460
_refine_ls_abs_structure_details 'Flack, H. D. (1983), Acta Cryst. A39, 876-881.  3692 Friedel Pairs'
_refine_ls_abs_structure_Flack 0.013(13)
_refine_ls_extinction_method none
_refine_ls_goodness_of_fit_ref 1.086
_refine_ls_hydrogen_treatment constr
_refine_ls_number_parameters 400
_refine_ls_number_reflns 8127
_refine_ls_number_restraints 0
_refine_ls_R_factor_gt 0.0413
_refine_ls_shift/su_max 0.001
_refine_ls_structure_factor_coef Fsqd
_refine_ls_weighting_details 'w = 1/[\s^2^(Fo^2^)+(0.0588P)^2^+3.1045P] where P=(Fo^2^+2Fc^2^)/3'
_refine_ls_weighting_scheme calc
_refine_ls_wR_factor_ref 0.1071
_reflns_number_gt 7762
_reflns_number_total 8127
_reflns_threshold_expression F^2^>2.0\s(F^2^)
_cod_data_source_file ic402572h_si_002.cif
_cod_data_source_block X0705c
_cod_database_code 4337145

loop_
_symmetry_equiv_pos_site_id
_symmetry_equiv_pos_as_xyz
1 +X,+Y,+Z
2 +X,-Y,-Z
3 -X,+Y,1/2-Z
4 -X,-Y,1/2+Z
5 1/2+X,1/2+Y,+Z
6 1/2+X,1/2-Y,-Z
7 1/2-X,1/2+Y,1/2-Z
8 1/2-X,1/2-Y,1/2+Z

loop_
_atom_site_label
_atom_site_type_symbol
_atom_site_fract_x
_atom_site_fract_y
_atom_site_fract_z
_atom_site_U_iso_or_equiv
_atom_site_adp_type
_atom_site_occupancy
_atom_site_symmetry_multiplicity
_atom_site_calc_flag
_atom_site_refinement_flags
Mn1 Mn 0.40471(2) 0.171192(10) 0.214095(14) 0.01476(8) Uani 1.0 8 d .
O1 O 0.31897(12) 0.11540(5) 0.18812(7) 0.0172(3) Uani 1.0 8 d .
O2 O 0.45928(12) 0.17230(5) 0.12857(7) 0.0179(3) Uani 1.0 8 d .
O3 O 0.5000 0.21424(7) 0.2500 0.0171(4) Uani 1.0 4 d .
O4 O 0.5000 0.12943(7) 0.2500 0.0176(4) Uani 1.0 4 d .
O5 O 0.5000 0.3174(2) 0.2500 0.181(4) Uani 1.0 4 d .
N1 N 0.30600(13) 0.17549(5) 0.28848(8) 0.0152(3) Uani 1.0 8 d .
N2 N 0.31525(15) 0.23286(6) 0.19271(8) 0.0159(4) Uani 1.0 8 d .
N3 N 0.0000 0.17161(13) 0.2500 0.0498(10) Uani 1.0 4 d .
C1 C 0.29533(17) 0.08026(7) 0.22837(10) 0.0170(4) Uani 1.0 8 d .
C2 C 0.29443(18) 0.03071(7) 0.20816(11) 0.0205(5) Uani 1.0 8 d .
C3 C 0.25606(19) -0.00374(7) 0.25104(12) 0.0236(5) Uani 1.0 8 d .
C4 C 0.2210(2) 0.00633(8) 0.31308(11) 0.0246(5) Uani 1.0 8 d .
C5 C 0.2267(2) 0.05370(7) 0.33243(11) 0.0222(5) Uani 1.0 8 d .
C6 C 0.26437(16) 0.09028(7) 0.29144(10) 0.0176(4) Uani 1.0 8 d .
C7 C 0.25634(17) 0.13923(7) 0.31373(10) 0.0183(4) Uani 1.0 8 d .
C8 C 0.47435(17) 0.20947(7) 0.09104(10) 0.0167(4) Uani 1.0 8 d .
C9 C 0.53246(18) 0.20375(7) 0.03243(10) 0.0190(5) Uani 1.0 8 d .
C10 C 0.56109(18) 0.24515(7) -0.00108(11) 0.0204(5) Uani 1.0 8 d .
C11 C 0.53123(19) 0.29244(7) 0.01621(10) 0.0205(5) Uani 1.0 8 d .
C12 C 0.46216(19) 0.29629(7) 0.06763(10) 0.0210(5) Uani 1.0 8 d .
C13 C 0.43217(18) 0.25623(7) 0.10494(10) 0.0197(5) Uani 1.0 8 d .
C14 C 0.35158(18) 0.26419(7) 0.15297(11) 0.0190(5) Uani 1.0 8 d .
C15 C 0.27856(18) 0.22585(7) 0.30457(10) 0.0172(4) Uani 1.0 8 d .
C16 C 0.23398(18) 0.24634(7) 0.24170(10) 0.0187(4) Uani 1.0 8 d .
C17 C 0.2077(2) 0.30010(7) 0.24825(12) 0.0249(5) Uani 1.0 8 d .
C18 C 0.1307(3) 0.30814(9) 0.30457(12) 0.0319(6) Uani 1.0 8 d .
C19 C 0.1775(3) 0.28754(8) 0.36566(12) 0.0279(5) Uani 1.0 8 d .
C20 C 0.19913(19) 0.23347(7) 0.35887(11) 0.0222(5) Uani 1.0 8 d .
C21 C 0.3355(3) 0.01616(8) 0.14220(12) 0.0258(5) Uani 1.0 8 d .
C22 C 0.2652(3) 0.03998(9) 0.09081(12) 0.0299(6) Uani 1.0 8 d .
C23 C 0.4545(3) 0.03209(9) 0.13501(13) 0.0315(6) Uani 1.0 8 d .
C24 C 0.3308(3) -0.03888(8) 0.13229(15) 0.0420(8) Uani 1.0 8 d .
C25 C 0.1755(3) -0.03298(9) 0.35770(14) 0.0373(7) Uani 1.0 8 d .
C26 C 0.2409(4) -0.03119(11) 0.42095(15) 0.0580(11) Uani 1.0 8 d .
C27 C 0.1917(4) -0.08354(9) 0.33087(15) 0.0494(9) Uani 1.0 8 d .
C28 C 0.0587(4) -0.02302(13) 0.3710(3) 0.0735(14) Uani 1.0 8 d .
C29 C 0.55705(19) 0.15323(7) 0.00582(11) 0.0201(5) Uani 1.0 8 d .
C30 C 0.4502(2) 0.12449(7) 0.00030(11) 0.0235(5) Uani 1.0 8 d .
C31 C 0.63635(19) 0.12529(8) 0.04882(11) 0.0238(5) Uani 1.0 8 d .
C32 C 0.6082(3) 0.15552(8) -0.06081(11) 0.0269(5) Uani 1.0 8 d .
C33 C 0.56944(19) 0.33772(7) -0.02045(11) 0.0221(5) Uani 1.0 8 d .
C34 C 0.4707(3) 0.36586(9) -0.04489(13) 0.0323(6) Uani 1.0 8 d .
C35 C 0.6337(2) 0.37053(9) 0.02455(12) 0.0286(5) Uani 1.0 8 d .
C36 C 0.6413(3) 0.32485(9) -0.07734(13) 0.0393(7) Uani 1.0 8 d .
C37 C 0.0000 0.07910(18) 0.2500 0.138(5) Uani 1.0 4 d .
C38 C 0.0000 0.13122(14) 0.2500 0.0417(10) Uani 1.0 4 d .
H3 H 0.2535 -0.0364 0.2372 0.0284 Uiso 1.0 8 calc R
H5 H 0.2047 0.0619 0.3743 0.0267 Uiso 1.0 8 calc R
H7 H 0.2113 0.1453 0.3496 0.0220 Uiso 1.0 8 calc R
H10 H 0.6039 0.2412 -0.0383 0.0245 Uiso 1.0 8 calc R
H12 H 0.4337 0.3272 0.0783 0.0251 Uiso 1.0 8 calc R
H14 H 0.3220 0.2959 0.1557 0.0228 Uiso 1.0 8 calc R
H15 H 0.3476 0.2433 0.3150 0.0207 Uiso 1.0 8 calc R
H16 H 0.1646 0.2290 0.2317 0.0224 Uiso 1.0 8 calc R
H17A H 0.1729 0.3119 0.2087 0.0299 Uiso 1.0 8 calc R
H17B H 0.2758 0.3186 0.2549 0.0299 Uiso 1.0 8 calc R
H18A H 0.1178 0.3432 0.3100 0.0383 Uiso 1.0 8 calc R
H18B H 0.0598 0.2925 0.2956 0.0383 Uiso 1.0 8 calc R
H19A H 0.1256 0.2931 0.4009 0.0334 Uiso 1.0 8 calc R
H19B H 0.2463 0.3044 0.3761 0.0334 Uiso 1.0 8 calc R
H20A H 0.2302 0.2206 0.3988 0.0267 Uiso 1.0 8 calc R
H20B H 0.1301 0.2162 0.3501 0.0267 Uiso 1.0 8 calc R
H22A H 0.2748 0.0751 0.0925 0.0359 Uiso 1.0 8 calc R
H22B H 0.1884 0.0320 0.0982 0.0359 Uiso 1.0 8 calc R
H22C H 0.2874 0.0280 0.0489 0.0359 Uiso 1.0 8 calc R
H23A H 0.4818 0.0220 0.0933 0.0378 Uiso 1.0 8 calc R
H23B H 0.4985 0.0171 0.1685 0.0378 Uiso 1.0 8 calc R
H23C H 0.4591 0.0674 0.1387 0.0378 Uiso 1.0 8 calc R
H24A H 0.3796 -0.0548 0.1627 0.0504 Uiso 1.0 8 calc R
H24B H 0.3539 -0.0467 0.0889 0.0504 Uiso 1.0 8 calc R
H24C H 0.2561 -0.0503 0.1389 0.0504 Uiso 1.0 8 calc R
H26A H 0.2125 -0.0557 0.4503 0.0696 Uiso 1.0 8 calc R
H26B H 0.2334 0.0009 0.4401 0.0696 Uiso 1.0 8 calc R
H26C H 0.3180 -0.0377 0.4123 0.0696 Uiso 1.0 8 calc R
H27A H 0.1515 -0.0866 0.2908 0.0593 Uiso 1.0 8 calc R
H27B H 0.1645 -0.1075 0.3614 0.0593 Uiso 1.0 8 calc R
H27C H 0.2694 -0.0891 0.3232 0.0593 Uiso 1.0 8 calc R
H28A H 0.0310 -0.0468 0.4015 0.0882 Uiso 1.0 8 calc R
H28B H 0.0169 -0.0253 0.3314 0.0882 Uiso 1.0 8 calc R
H28C H 0.0511 0.0096 0.3888 0.0882 Uiso 1.0 8 calc R
H30A H 0.4103 0.1264 0.0406 0.0282 Uiso 1.0 8 calc R
H30B H 0.4667 0.0906 -0.0093 0.0282 Uiso 1.0 8 calc R
H30C H 0.4055 0.1382 -0.0338 0.0282 Uiso 1.0 8 calc R
H31A H 0.7070 0.1418 0.0494 0.0285 Uiso 1.0 8 calc R
H31B H 0.6457 0.0924 0.0324 0.0285 Uiso 1.0 8 calc R
H31C H 0.6069 0.1239 0.0921 0.0285 Uiso 1.0 8 calc R
H32A H 0.6798 0.1711 -0.0582 0.0323 Uiso 1.0 8 calc R
H32B H 0.5609 0.1743 -0.0891 0.0323 Uiso 1.0 8 calc R
H32C H 0.6166 0.1227 -0.0776 0.0323 Uiso 1.0 8 calc R
H34A H 0.4952 0.3959 -0.0650 0.0387 Uiso 1.0 8 calc R
H34B H 0.4223 0.3735 -0.0092 0.0387 Uiso 1.0 8 calc R
H34C H 0.4313 0.3462 -0.0761 0.0387 Uiso 1.0 8 calc R
H35A H 0.6555 0.4000 0.0020 0.0343 Uiso 1.0 8 calc R
H35B H 0.6989 0.3535 0.0395 0.0343 Uiso 1.0 8 calc R
H35C H 0.5880 0.3791 0.0610 0.0343 Uiso 1.0 8 calc R
H36A H 0.6810 0.3537 -0.0914 0.0472 Uiso 1.0 8 calc R
H36B H 0.5956 0.3129 -0.1122 0.0472 Uiso 1.0 8 calc R
H36C H 0.6933 0.2997 -0.0650 0.0472 Uiso 1.0 8 calc R

loop_
_atom_site_aniso_label
_atom_site_aniso_U_11
_atom_site_aniso_U_22
_atom_site_aniso_U_33
_atom_site_aniso_U_12
_atom_site_aniso_U_13
_atom_site_aniso_U_23
Mn1 0.01369(14) 0.01573(13) 0.01487(15) 0.00003(11) 0.00073(12) 0.00003(11)
O1 0.0172(8) 0.0188(7) 0.0155(8) -0.0015(6) 0.0003(6) 0.0004(5)
O2 0.0207(8) 0.0171(6) 0.0160(7) 0.0011(6) 0.0040(6) 0.0015(6)
O3 0.0152(11) 0.0174(9) 0.0188(11) 0.0000 0.0018(9) 0.0000
O4 0.0174(11) 0.0179(9) 0.0176(11) 0.0000 0.0008(9) 0.0000
O5 0.147(7) 0.118(5) 0.277(11) 0.0000 -0.074(8) 0.0000
N1 0.0138(8) 0.0168(7) 0.0151(8) -0.0004(6) 0.0002(7) 0.0006(7)
N2 0.0151(9) 0.0174(8) 0.0153(9) 0.0024(7) 0.0004(7) -0.0001(6)
N3 0.0284(18) 0.0416(19) 0.080(3) 0.0000 0.0012(18) 0.0000
C1 0.0134(10) 0.0183(9) 0.0194(11) -0.0012(7) -0.0024(8) 0.0000(7)
C2 0.0193(11) 0.0197(9) 0.0226(12) 0.0020(8) -0.0017(9) 0.0007(8)
C3 0.0271(12) 0.0162(9) 0.0277(12) -0.0011(8) -0.0001(10) -0.0009(9)
C4 0.0293(12) 0.0205(10) 0.0239(12) -0.0012(9) 0.0000(10) 0.0035(8)
C5 0.0250(12) 0.0251(10) 0.0166(11) -0.0019(9) 0.0012(9) 0.0023(8)
C6 0.0139(10) 0.0206(9) 0.0181(10) -0.0015(7) -0.0016(9) 0.0002(8)
C7 0.0170(10) 0.0226(10) 0.0154(10) -0.0004(8) 0.0006(9) 0.0008(8)
C8 0.0152(10) 0.0186(9) 0.0164(10) -0.0012(7) -0.0008(8) 0.0001(7)
C9 0.0184(11) 0.0223(10) 0.0163(10) 0.0005(8) 0.0006(9) -0.0020(8)
C10 0.0195(11) 0.0254(10) 0.0164(10) 0.0009(8) 0.0037(9) 0.0019(8)
C11 0.0222(12) 0.0201(10) 0.0193(11) -0.0007(8) 0.0030(9) 0.0003(8)
C12 0.0235(12) 0.0189(9) 0.0204(11) -0.0002(8) 0.0027(9) 0.0019(8)
C13 0.0206(11) 0.0191(9) 0.0193(11) 0.0008(8) 0.0022(9) 0.0014(8)
C14 0.0209(11) 0.0147(9) 0.0216(11) 0.0023(8) -0.0002(9) 0.0008(8)
C15 0.0159(10) 0.0184(9) 0.0174(11) 0.0005(8) 0.0017(8) -0.0008(7)
C16 0.0166(10) 0.0206(9) 0.0188(11) 0.0031(8) 0.0024(9) 0.0005(8)
C17 0.0273(12) 0.0241(10) 0.0233(12) 0.0095(9) 0.0066(10) 0.0019(9)
C18 0.0383(15) 0.0280(11) 0.0293(14) 0.0130(10) 0.0123(11) 0.0024(9)
C19 0.0336(14) 0.0247(11) 0.0254(13) 0.0066(10) 0.0068(11) -0.0056(9)
C20 0.0243(12) 0.0232(10) 0.0191(11) 0.0013(8) 0.0026(9) -0.0024(8)
C21 0.0340(14) 0.0210(10) 0.0225(12) 0.0005(9) 0.0036(10) -0.0033(9)
C22 0.0367(15) 0.0326(12) 0.0205(12) -0.0043(10) -0.0001(11) -0.0043(9)
C23 0.0306(14) 0.0315(12) 0.0325(14) 0.0082(10) 0.0082(12) -0.0016(10)
C24 0.067(2) 0.0219(12) 0.0370(16) 0.0034(12) 0.0130(15) -0.0051(10)
C25 0.0563(19) 0.0229(11) 0.0328(15) -0.0063(11) 0.0074(14) 0.0076(10)
C26 0.109(4) 0.0358(14) 0.0295(16) -0.0055(17) 0.0048(19) 0.0090(12)
C27 0.080(3) 0.0262(12) 0.0422(18) -0.0123(14) 0.0095(17) 0.0084(12)
C28 0.054(3) 0.053(2) 0.114(4) -0.0018(17) 0.039(3) 0.036(3)
C29 0.0203(11) 0.0211(10) 0.0187(11) 0.0033(8) 0.0004(9) -0.0021(8)
C30 0.0243(11) 0.0225(10) 0.0237(12) 0.0003(9) -0.0032(10) -0.0026(9)
C31 0.0213(11) 0.0263(11) 0.0238(12) 0.0053(9) 0.0007(10) -0.0029(9)
C32 0.0325(14) 0.0284(10) 0.0199(11) 0.0057(10) 0.0041(10) -0.0025(8)
C33 0.0234(12) 0.0223(10) 0.0208(11) -0.0026(8) 0.0037(9) 0.0035(8)
C34 0.0325(14) 0.0310(12) 0.0333(14) -0.0072(10) -0.0082(11) 0.0115(10)
C35 0.0266(13) 0.0325(12) 0.0267(13) -0.0080(10) -0.0021(10) 0.0056(10)
C36 0.0567(18) 0.0281(12) 0.0331(14) -0.0065(12) 0.0210(13) 0.0023(11)
C37 0.054(4) 0.034(3) 0.326(15) 0.0000 -0.092(6) 0.0000
C38 0.0227(19) 0.043(3) 0.060(3) 0.0000 -0.0170(19) 0.0000

loop_
_atom_type_symbol
_atom_type_description
_atom_type_scat_dispersion_real
_atom_type_scat_dispersion_imag
_atom_type_scat_source
C C 0.0033 0.0016
;
International Tables for Crystallography
(1992, Vol. C, Tables 4.2.6.8 and 6.1.1.4)
;
H H 0.0000 0.0000
;
International Tables for Crystallography
(1992, Vol. C, Table 6.1.1.4)
;
Mn Mn 0.3368 0.7283
;
International Tables for Crystallography
(1992, Vol. C, Tables 4.2.6.8 and 6.1.1.4)
;
N N 0.0061 0.0033
;
International Tables for Crystallography
(1992, Vol. C, Tables 4.2.6.8 and 6.1.1.4)
;
O O 0.0106 0.0060
;
International Tables for Crystallography
(1992, Vol. C, Tables 4.2.6.8 and 6.1.1.4)
;

loop_
_geom_angle_atom_site_label_1
_geom_angle_atom_site_label_2
_geom_angle_atom_site_label_3
_geom_angle
_geom_angle_publ_flag
_geom_angle_site_symmetry_1
_geom_angle_site_symmetry_3
Mn1 Mn1 O1 127.35(5) yes 3_655 .
Mn1 Mn1 O2 102.45(5) yes 3_655 .
Mn1 Mn1 O3 40.53(5) yes 3_655 .
Mn1 Mn1 O4 39.67(5) yes 3_655 .
Mn1 Mn1 N1 94.87(6) yes 3_655 .
Mn1 Mn1 N2 124.16(5) yes 3_655 .
O1 Mn1 O2 86.45(7) yes . .
O1 Mn1 O3 167.51(7) yes . .
O1 Mn1 O4 87.76(7) yes . .
O1 Mn1 N1 86.49(7) yes . .
O1 Mn1 N2 107.70(7) yes . .
O2 Mn1 O3 98.83(5) yes . .
O2 Mn1 O4 100.14(5) yes . .
O2 Mn1 N1 162.14(7) yes . .
O2 Mn1 N2 88.18(7) yes . .
O3 Mn1 O4 80.20(7) yes . .
O3 Mn1 N1 91.47(5) yes . .
O3 Mn1 N2 83.88(7) yes . .
O4 Mn1 N1 95.95(5) yes . .
O4 Mn1 N2 162.98(7) yes . .
N1 Mn1 N2 78.40(7) yes . .
Mn1 O1 C1 121.45(13) yes . .
Mn1 O2 C8 128.83(13) yes . .
Mn1 O3 Mn1 98.94(10) yes . 3_655
Mn1 O4 Mn1 100.66(10) yes . 3_655
Mn1 N1 C7 124.62(14) yes . .
Mn1 N1 C15 112.21(12) yes . .
C7 N1 C15 122.22(18) yes . .
Mn1 N2 C14 120.75(15) yes . .
Mn1 N2 C16 114.30(13) yes . .
C14 N2 C16 121.13(18) yes . .
O1 C1 C2 120.93(19) yes . .
O1 C1 C6 121.25(18) yes . .
C2 C1 C6 117.73(19) yes . .
C1 C2 C3 117.6(2) yes . .
C1 C2 C21 121.16(19) yes . .
C3 C2 C21 121.23(19) yes . .
C2 C3 C4 124.8(2) yes . .
C3 C4 C5 116.7(2) yes . .
C3 C4 C25 122.6(2) yes . .
C5 C4 C25 120.7(3) yes . .
C4 C5 C6 121.4(2) yes . .
C1 C6 C5 121.66(19) yes . .
C1 C6 C7 120.79(19) yes . .
C5 C6 C7 117.05(19) yes . .
N1 C7 C6 124.51(19) yes . .
O2 C8 C9 120.17(18) yes . .
O2 C8 C13 122.54(19) yes . .
C9 C8 C13 117.26(18) yes . .
C8 C9 C10 118.13(19) yes . .
C8 C9 C29 120.80(18) yes . .
C10 C9 C29 120.99(19) yes . .
C9 C10 C11 124.7(2) yes . .
C10 C11 C12 115.80(19) yes . .
C10 C11 C33 123.1(2) yes . .
C12 C11 C33 121.09(18) yes . .
C11 C12 C13 122.55(19) yes . .
C8 C13 C12 120.4(2) yes . .
C8 C13 C14 122.43(19) yes . .
C12 C13 C14 116.99(18) yes . .
N2 C14 C13 126.60(19) yes . .
N1 C15 C16 103.40(16) yes . .
N1 C15 C20 116.85(17) yes . .
C16 C15 C20 111.58(18) yes . .
N2 C16 C15 105.42(17) yes . .
N2 C16 C17 116.74(18) yes . .
C15 C16 C17 110.84(18) yes . .
C16 C17 C18 109.97(19) yes . .
C17 C18 C19 111.6(3) yes . .
C18 C19 C20 110.7(2) yes . .
C15 C20 C19 108.59(18) yes . .
C2 C21 C22 110.0(2) yes . .
C2 C21 C23 109.1(2) yes . .
C2 C21 C24 111.8(2) yes . .
C22 C21 C23 110.1(2) yes . .
C22 C21 C24 108.0(3) yes . .
C23 C21 C24 107.8(3) yes . .
C4 C25 C26 108.2(3) yes . .
C4 C25 C27 112.0(3) yes . .
C4 C25 C28 109.5(3) yes . .
C26 C25 C27 106.3(3) yes . .
C26 C25 C28 109.3(4) yes . .
C27 C25 C28 111.5(3) yes . .
C9 C29 C30 109.28(18) yes . .
C9 C29 C31 111.54(19) yes . .
C9 C29 C32 112.05(17) yes . .
C30 C29 C31 108.95(17) yes . .
C30 C29 C32 107.50(19) yes . .
C31 C29 C32 107.39(19) yes . .
C11 C33 C34 109.9(2) yes . .
C11 C33 C35 109.16(19) yes . .
C11 C33 C36 112.19(18) yes . .
C34 C33 C35 108.37(19) yes . .
C34 C33 C36 108.2(2) yes . .
C35 C33 C36 109.0(2) yes . .
N3 C38 C37 180.000 yes . .

loop_
_geom_bond_atom_site_label_1
_geom_bond_atom_site_label_2
_geom_bond_distance
_geom_bond_publ_flag
_geom_bond_site_symmetry_2
Mn1 Mn1 2.7852(6) yes 3_655
Mn1 O1 1.9462(15) yes .
Mn1 O2 1.9208(16) yes .
Mn1 O3 1.8322(13) yes .
Mn1 O4 1.8093(13) yes .
Mn1 N1 1.9833(17) yes .
Mn1 N2 2.0778(18) yes .
O1 C1 1.321(3) yes .
O2 C8 1.310(3) yes .
N1 C7 1.288(3) yes .
N1 C15 1.472(3) yes .
N2 C14 1.284(3) yes .
N2 C16 1.482(3) yes .
N3 C38 1.117(6) yes .
C1 C2 1.435(3) yes .
C1 C6 1.408(3) yes .
C2 C3 1.394(3) yes .
C2 C21 1.531(4) yes .
C3 C4 1.403(4) yes .
C4 C5 1.374(3) yes .
C4 C25 1.541(4) yes .
C5 C6 1.408(3) yes .
C6 C7 1.436(3) yes .
C8 C9 1.434(3) yes .
C8 C13 1.423(3) yes .
C9 C10 1.390(3) yes .
C9 C29 1.535(3) yes .
C10 C11 1.406(3) yes .
C11 C12 1.379(3) yes .
C11 C33 1.544(3) yes .
C12 C13 1.407(3) yes .
C13 C14 1.431(4) yes .
C15 C16 1.540(3) yes .
C15 C20 1.517(4) yes .
C16 C17 1.528(3) yes .
C17 C18 1.532(4) yes .
C18 C19 1.519(4) yes .
C19 C20 1.526(3) yes .
C21 C22 1.532(4) yes .
C21 C23 1.533(4) yes .
C21 C24 1.537(4) yes .
C25 C26 1.555(5) yes .
C25 C27 1.521(4) yes .
C25 C28 1.488(6) yes .
C29 C30 1.538(4) yes .
C29 C31 1.537(4) yes .
C29 C32 1.538(4) yes .
C33 C34 1.530(4) yes .
C33 C35 1.531(4) yes .
C33 C36 1.529(4) yes .
C37 C38 1.441(7) yes .
